data_7028890
loop_
_publ_author_name
'Najafabadi, Bahareh Khalili'
'Corrigan, John F.'

_publ_section_title
;
 N-heterocyclic carbenes as effective ligands for the preparation of
 stabilized copper- and silver-t-butylthiolate clusters.
;
_journal_issue 5
_journal_name_full 'Dalton transactions (Cambridge, England : 2003)'
_journal_page_first 2104
_journal_page_last 2111
_journal_paper_doi 10.1039/c3dt52558a
_journal_volume 43
_journal_year 2014
_chemical_formula_moiety 'C24 H54 Ag5 S6, C22 H40 Ag N4, 0.34(C4 H8 O)'
_chemical_formula_sum 'C47.38 H96.75 Ag6 N4 O0.34 S6'
_chemical_formula_weight 1567.61
_chemical_name_systematic
;
 ?
;
_space_group_crystal_system monoclinic
_space_group_IT_number 5
_space_group_name_Hall 'C 2y'
_space_group_name_H-M_alt 'C 1 2 1'
_symmetry_space_group_name_Hall 'C 2y'
_symmetry_space_group_name_H-M 'C 1 2 1'
_atom_sites_solution_hydrogens geom
_audit_creation_method SHELXL-2012
_cell_angle_alpha 90
_cell_angle_beta 98.423(7)
_cell_angle_gamma 90
_cell_formula_units_Z 4
_cell_length_a 29.293(11)
_cell_length_b 12.976(5)
_cell_length_c 19.198(8)
_cell_measurement_reflns_used 9974
_cell_measurement_temperature 150(2)
_cell_measurement_theta_max 21.98
_cell_measurement_theta_min 2.72
_cell_volume 7219(5)
_computing_cell_refinement SAINT
_computing_data_collection 'COLLECT (Nonius, 1997-2001)'
_computing_data_reduction SAINT
_computing_molecular_graphics Mercury
_computing_publication_material cif2tables.py
_computing_structure_refinement SHELXL-2012
_computing_structure_solution XS
_diffrn_ambient_temperature 150(2)
_diffrn_measured_fraction_theta_full 0.998
_diffrn_measured_fraction_theta_max 0.992
_diffrn_measurement_device_type 'Nonius Kappa-CCD'
_diffrn_measurement_method '\f scans, and \w scans with \k offsets'
_diffrn_radiation_type MoK\a
_diffrn_radiation_wavelength 0.71073
_diffrn_reflns_av_R_equivalents 0.0763
_diffrn_reflns_av_unetI/netI 0.0579
_diffrn_reflns_Laue_measured_fraction_full 0.998
_diffrn_reflns_Laue_measured_fraction_max 0.992
_diffrn_reflns_limit_h_max 39
_diffrn_reflns_limit_h_min -39
_diffrn_reflns_limit_k_max 17
_diffrn_reflns_limit_k_min -17
_diffrn_reflns_limit_l_max 25
_diffrn_reflns_limit_l_min -26
_diffrn_reflns_number 101010
_diffrn_reflns_point_group_measured_fraction_full 0.999
_diffrn_reflns_point_group_measured_fraction_max 0.990
_diffrn_reflns_theta_full 25.242
_diffrn_reflns_theta_max 28.849
_diffrn_reflns_theta_min 2.720
_diffrn_source 'sealed tube'
_exptl_absorpt_coefficient_mu 1.798
_exptl_absorpt_correction_T_max 0.7458
_exptl_absorpt_correction_T_min 0.6796
_exptl_absorpt_correction_type multi-scan
_exptl_absorpt_process_details SADABS
_exptl_crystal_colour colourless
_exptl_crystal_density_diffrn 1.442
_exptl_crystal_description needle
_exptl_crystal_F_000 3159
_exptl_crystal_size_max 0.210
_exptl_crystal_size_mid 0.170
_exptl_crystal_size_min 0.115
_refine_diff_density_max 1.909
_refine_diff_density_min -0.896
_refine_diff_density_rms 0.204
_refine_ls_abs_structure_details
;
 Refined as an inversion twin.
;
_refine_ls_abs_structure_Flack 0.31(5)
_refine_ls_extinction_coef 0.00124(11)
_refine_ls_extinction_expression Fc^*^=kFc[1+0.001xFc^2^\l^3^/sin(2\q)]^-1/4^
_refine_ls_extinction_method SHELXL
_refine_ls_goodness_of_fit_ref 1.043
_refine_ls_hydrogen_treatment constr
_refine_ls_matrix_type full
_refine_ls_number_parameters 638
_refine_ls_number_reflns 18753
_refine_ls_number_restraints 40
_refine_ls_restrained_S_all 1.043
_refine_ls_R_factor_all 0.0784
_refine_ls_R_factor_gt 0.0523
_refine_ls_shift/su_max 0.000
_refine_ls_shift/su_mean 0.000
_refine_ls_structure_factor_coef Fsqd
_refine_ls_weighting_details
;
 w=1/[\s^2^(Fo^2^)+(0.1012P)^2^+0.7571P]
 where P=(Fo^2^+2Fc^2^)/3
;
_refine_ls_weighting_scheme calc
_refine_ls_wR_factor_gt 0.1457
_refine_ls_wR_factor_ref 0.1648
_reflns_Friedel_coverage 0.914
_reflns_Friedel_fraction_full 0.999
_reflns_Friedel_fraction_max 0.987
_reflns_number_gt 14020
_reflns_number_total 18753
_reflns_threshold_expression 'I > 2\s(I)'
_cod_data_source_file c3dt52558a.txt
_cod_data_source_block 6
_cod_database_code 7028890
_shelx_space_group_comment
;
The symmetry employed for this shelxl refinement is uniquely defined
by the following loop, which should always be used as a source of
symmetry information in preference to the above space-group names.
They are only intended as comments.
;
_shelx_estimated_absorpt_t_min 0.704
_shelx_estimated_absorpt_t_max 0.820
_shelxl_version_number 2012-9

loop_
_space_group_symop_operation_xyz
'x, y, z'
'-x, y, -z'
'x+1/2, y+1/2, z'
'-x+1/2, y+1/2, -z'

loop_
_atom_site_label
_atom_site_type_symbol
_atom_site_fract_x
_atom_site_fract_y
_atom_site_fract_z
_atom_site_U_iso_or_equiv
_atom_site_adp_type
_atom_site_occupancy
_atom_site_site_symmetry_order
_atom_site_calc_flag
_atom_site_refinement_flags_posn
_atom_site_refinement_flags_adp
_atom_site_refinement_flags_occupancy
Ag1 Ag 0.16760(3) 0.45467(7) 0.21420(4) 0.0407(2) Uani 1 1 d . . .
Ag2 Ag 0.25990(3) 0.43121(7) 0.13718(5) 0.0441(2) Uani 1 1 d . . .
Ag3 Ag 0.22720(3) 0.65945(7) 0.26715(5) 0.0442(2) Uani 1 1 d . . .
Ag4 Ag 0.24091(3) 0.36139(7) 0.33640(5) 0.0432(2) Uani 1 1 d . . .
Ag5 Ag 0.31801(3) 0.51366(7) 0.28078(4) 0.0401(2) Uani 1 1 d . . .
S1 S 0.18121(10) 0.4015(2) 0.09377(15) 0.0406(6) Uani 1 1 d . . .
S2 S 0.14716(11) 0.6383(2) 0.23090(14) 0.0402(6) Uani 1 1 d . . .
S3 S 0.16224(10) 0.3192(2) 0.30384(14) 0.0400(6) Uani 1 1 d . . .
S4 S 0.34007(10) 0.4600(2) 0.16659(14) 0.0391(6) Uani 1 1 d . . .
S5 S 0.30539(11) 0.6987(2) 0.30606(15) 0.0423(6) Uani 1 1 d . . .
S6 S 0.31944(10) 0.3918(2) 0.38031(14) 0.0404(6) Uani 1 1 d . . .
C1 C 0.1652(4) 0.5109(10) 0.0312(6) 0.041(2) Uani 1 1 d . . .
C2 C 0.1742(5) 0.4790(11) -0.0406(7) 0.060(4) Uani 1 1 d . . .
H2A H 0.1638 0.5336 -0.0746 0.089 Uiso 1 1 calc R U .
H2B H 0.1574 0.4153 -0.0545 0.089 Uiso 1 1 calc R U .
H2C H 0.2074 0.4675 -0.0397 0.089 Uiso 1 1 calc R U .
C3 C 0.1141(5) 0.5271(11) 0.0299(7) 0.055(3) Uani 1 1 d . . .
H3A H 0.1087 0.5630 0.0728 0.082 Uiso 1 1 calc R U .
H3B H 0.0984 0.4602 0.0272 0.082 Uiso 1 1 calc R U .
H3C H 0.1019 0.5686 -0.0113 0.082 Uiso 1 1 calc R U .
C4 C 0.1917(4) 0.6079(9) 0.0558(6) 0.045(3) Uani 1 1 d . . .
H4A H 0.2248 0.5930 0.0634 0.067 Uiso 1 1 calc R U .
H4B H 0.1822 0.6317 0.0999 0.067 Uiso 1 1 calc R U .
H4C H 0.1851 0.6617 0.0199 0.067 Uiso 1 1 calc R U .
C5 C 0.1210(4) 0.6567(9) 0.3131(6) 0.040(2) Uani 1 1 d . . .
C6 C 0.0746(5) 0.6107(15) 0.3008(8) 0.065(4) Uani 1 1 d . . .
H6A H 0.0594 0.6209 0.3425 0.098 Uiso 1 1 calc R U .
H6B H 0.0771 0.5368 0.2916 0.098 Uiso 1 1 calc R U .
H6C H 0.0563 0.6439 0.2600 0.098 Uiso 1 1 calc R U .
C7 C 0.1481(4) 0.6022(11) 0.3772(6) 0.048(3) Uani 1 1 d . . .
H7A H 0.1300 0.6036 0.4163 0.071 Uiso 1 1 calc R U .
H7B H 0.1775 0.6377 0.3911 0.071 Uiso 1 1 calc R U .
H7C H 0.1539 0.5306 0.3650 0.071 Uiso 1 1 calc R U .
C8 C 0.1192(5) 0.7718(11) 0.3269(7) 0.058(3) Uani 1 1 d . . .
H8A H 0.0983 0.8048 0.2889 0.087 Uiso 1 1 calc R U .
H8B H 0.1502 0.8011 0.3289 0.087 Uiso 1 1 calc R U .
H8C H 0.1080 0.7836 0.3719 0.087 Uiso 1 1 calc R U .
C9 C 0.1631(4) 0.1903(9) 0.2625(6) 0.041(2) Uani 1 1 d . . .
C10 C 0.1630(7) 0.1105(13) 0.3201(8) 0.075(5) Uani 1 1 d . . .
H10A H 0.1686 0.0421 0.3014 0.113 Uiso 1 1 calc R U .
H10B H 0.1330 0.1111 0.3370 0.113 Uiso 1 1 calc R U .
H10C H 0.1874 0.1268 0.3592 0.113 Uiso 1 1 calc R U .
C11 C 0.1186(5) 0.1807(12) 0.2081(8) 0.061(4) Uani 1 1 d . . .
H11A H 0.1182 0.1135 0.1847 0.091 Uiso 1 1 calc R U .
H11B H 0.1180 0.2356 0.1730 0.091 Uiso 1 1 calc R U .
H11C H 0.0915 0.1869 0.2324 0.091 Uiso 1 1 calc R U .
C12 C 0.2043(5) 0.1754(11) 0.2231(7) 0.053(3) Uani 1 1 d . . .
H12A H 0.2329 0.1886 0.2551 0.079 Uiso 1 1 calc R U .
H12B H 0.2019 0.2237 0.1834 0.079 Uiso 1 1 calc R U .
H12C H 0.2044 0.1046 0.2054 0.079 Uiso 1 1 calc R U .
C13 C 0.3663(4) 0.3271(9) 0.1696(6) 0.044(3) Uani 1 1 d . . .
C14 C 0.3377(6) 0.2501(11) 0.2039(10) 0.070(4) Uani 1 1 d . . .
H14A H 0.3063 0.2478 0.1777 0.105 Uiso 1 1 calc R U .
H14B H 0.3363 0.2711 0.2526 0.105 Uiso 1 1 calc R U .
H14C H 0.3518 0.1817 0.2035 0.105 Uiso 1 1 calc R U .
C15 C 0.3671(9) 0.2938(15) 0.0956(8) 0.102(8) Uani 1 1 d . . .
H15A H 0.3802 0.2243 0.0954 0.153 Uiso 1 1 calc R U .
H15B H 0.3861 0.3417 0.0727 0.153 Uiso 1 1 calc R U .
H15C H 0.3356 0.2933 0.0701 0.153 Uiso 1 1 calc R U .
C16 C 0.4158(6) 0.3416(15) 0.2155(10) 0.080(5) Uani 1 1 d . . .
H16A H 0.4331 0.2769 0.2161 0.120 Uiso 1 1 calc R U .
H16B H 0.4121 0.3606 0.2638 0.120 Uiso 1 1 calc R U .
H16C H 0.4327 0.3962 0.1948 0.120 Uiso 1 1 calc R U .
C17 C 0.3238(5) 0.7804(10) 0.2354(7) 0.051(3) Uani 1 1 d . . .
C18 C 0.3018(6) 0.7428(11) 0.1624(7) 0.065(4) Uani 1 1 d . . .
H18A H 0.3139 0.7834 0.1261 0.097 Uiso 1 1 calc R U .
H18B H 0.2682 0.7512 0.1575 0.097 Uiso 1 1 calc R U .
H18C H 0.3093 0.6699 0.1570 0.097 Uiso 1 1 calc R U .
C19 C 0.3057(8) 0.8891(12) 0.2440(9) 0.082(5) Uani 1 1 d . . .
H19A H 0.3186 0.9159 0.2904 0.123 Uiso 1 1 calc R U .
H19B H 0.2720 0.8875 0.2397 0.123 Uiso 1 1 calc R U .
H19C H 0.3149 0.9338 0.2073 0.123 Uiso 1 1 calc R U .
C20 C 0.3743(6) 0.7739(19) 0.2394(12) 0.100(7) Uani 1 1 d . . .
H20A H 0.3835 0.8032 0.1965 0.150 Uiso 1 1 calc R U .
H20B H 0.3839 0.7016 0.2439 0.150 Uiso 1 1 calc R U .
H20C H 0.3890 0.8127 0.2804 0.150 Uiso 1 1 calc R U .
C21 C 0.3176(4) 0.4649(11) 0.4639(5) 0.045(3) Uani 1 1 d . . .
C22 C 0.2777(4) 0.5392(10) 0.4587(6) 0.047(3) Uani 1 1 d . . .
H22A H 0.2486 0.5007 0.4524 0.071 Uiso 1 1 calc R U .
H22B H 0.2786 0.5851 0.4184 0.071 Uiso 1 1 calc R U .
H22C H 0.2801 0.5802 0.5020 0.071 Uiso 1 1 calc R U .
C23 C 0.3132(5) 0.3876(15) 0.5216(7) 0.067(4) Uani 1 1 d . . .
H23A H 0.3142 0.4237 0.5666 0.100 Uiso 1 1 calc R U .
H23B H 0.3386 0.3381 0.5247 0.100 Uiso 1 1 calc R U .
H23C H 0.2837 0.3509 0.5107 0.100 Uiso 1 1 calc R U .
C24 C 0.3622(4) 0.5258(17) 0.4795(8) 0.075(5) Uani 1 1 d . . .
H24A H 0.3603 0.5734 0.5186 0.112 Uiso 1 1 calc R U .
H24B H 0.3671 0.5650 0.4376 0.112 Uiso 1 1 calc R U .
H24C H 0.3881 0.4782 0.4923 0.112 Uiso 1 1 calc R U .
Ag6 Ag 0.0000 0.49669(10) 0.5000 0.0393(3) Uani 1 2 d S T P
N1 N 0.1011(3) 0.5628(7) 0.5590(5) 0.039(2) Uani 1 1 d . . .
N2 N 0.1007(3) 0.4178(7) 0.5043(5) 0.038(2) Uani 1 1 d . . .
C25 C 0.0731(4) 0.4935(10) 0.5217(6) 0.040(2) Uani 1 1 d . . .
C26 C 0.1463(4) 0.5310(9) 0.5661(6) 0.041(2) Uani 1 1 d . . .
C27 C 0.1464(4) 0.4373(9) 0.5325(5) 0.037(2) Uani 1 1 d . . .
C28 C 0.0858(4) 0.6625(11) 0.5851(7) 0.050(3) Uani 1 1 d . . .
H28 H 0.1139 0.6963 0.6111 0.060 Uiso 1 1 calc R U .
C29 C 0.0535(6) 0.6428(13) 0.6385(8) 0.069(4) Uani 1 1 d . . .
H29A H 0.0485 0.7071 0.6630 0.103 Uiso 1 1 calc R U .
H29B H 0.0672 0.5914 0.6727 0.103 Uiso 1 1 calc R U .
H29C H 0.0239 0.6170 0.6143 0.103 Uiso 1 1 calc R U .
C30 C 0.0684(5) 0.7316(10) 0.5259(8) 0.053(3) Uani 1 1 d . . .
H30A H 0.0945 0.7617 0.5065 0.080 Uiso 1 1 calc R U .
H30B H 0.0499 0.7867 0.5427 0.080 Uiso 1 1 calc R U .
H30C H 0.0492 0.6920 0.4891 0.080 Uiso 1 1 calc R U .
C31 C 0.1850(4) 0.5918(11) 0.6038(7) 0.051(3) Uani 1 1 d . . .
H31A H 0.1848 0.6611 0.5833 0.077 Uiso 1 1 calc R U .
H31B H 0.2143 0.5577 0.5992 0.077 Uiso 1 1 calc R U .
H31C H 0.1816 0.5970 0.6537 0.077 Uiso 1 1 calc R U .
C32 C 0.1853(4) 0.3636(12) 0.5254(7) 0.052(3) Uani 1 1 d . . .
H32A H 0.1820 0.3018 0.5537 0.077 Uiso 1 1 calc R U .
H32B H 0.2149 0.3970 0.5422 0.077 Uiso 1 1 calc R U .
H32C H 0.1842 0.3441 0.4759 0.077 Uiso 1 1 calc R U .
C33 C 0.0867(4) 0.3225(10) 0.4685(6) 0.043(3) Uani 1 1 d . . .
H33 H 0.1155 0.2898 0.4564 0.051 Uiso 1 1 calc R U .
C34 C 0.0562(4) 0.3391(12) 0.4015(6) 0.051(3) Uani 1 1 d . . .
H34A H 0.0267 0.3674 0.4110 0.077 Uiso 1 1 calc R U .
H34B H 0.0508 0.2733 0.3766 0.077 Uiso 1 1 calc R U .
H34C H 0.0707 0.3876 0.3724 0.077 Uiso 1 1 calc R U .
C35 C 0.0673(5) 0.2485(10) 0.5192(8) 0.057(3) Uani 1 1 d . . .
H35A H 0.0903 0.2381 0.5612 0.086 Uiso 1 1 calc R U .
H35B H 0.0601 0.1822 0.4958 0.086 Uiso 1 1 calc R U .
H35C H 0.0392 0.2779 0.5331 0.086 Uiso 1 1 calc R U .
Ag7 Ag 0.5000 0.50578(11) 0.0000 0.0395(3) Uani 1 2 d S T P
N3 N 0.3972(3) 0.5688(8) -0.0065(5) 0.0369(19) Uani 1 1 d . . .
N4 N 0.4035(3) 0.4424(8) -0.0758(4) 0.0373(19) Uani 1 1 d . . .
C36 C 0.4274(3) 0.5041(10) -0.0307(5) 0.038(2) Uani 1 1 d . . .
C37 C 0.3526(4) 0.5455(9) -0.0385(6) 0.040(2) Uani 1 1 d . . .
C38 C 0.3567(4) 0.4645(9) -0.0807(6) 0.039(2) Uani 1 1 d . . .
C39 C 0.4081(4) 0.6554(12) 0.0428(7) 0.050(3) Uani 1 1 d . . .
H39 H 0.3783 0.6786 0.0573 0.061 Uiso 1 1 calc R U .
C40 C 0.4403(5) 0.6213(12) 0.1116(7) 0.055(3) Uani 1 1 d . . .
H40A H 0.4301 0.5543 0.1272 0.083 Uiso 1 1 calc R U .
H40B H 0.4387 0.6726 0.1487 0.083 Uiso 1 1 calc R U .
H40C H 0.4722 0.6158 0.1020 0.083 Uiso 1 1 calc R U .
C41 C 0.4268(5) 0.7445(11) 0.0062(8) 0.062(4) Uani 1 1 d . . .
H41A H 0.4485 0.7191 -0.0241 0.093 Uiso 1 1 calc R U .
H41B H 0.4427 0.7921 0.0412 0.093 Uiso 1 1 calc R U .
H41C H 0.4013 0.7805 -0.0226 0.093 Uiso 1 1 calc R U .
C42 C 0.3106(4) 0.6031(11) -0.0227(7) 0.047(3) Uani 1 1 d . . .
H42A H 0.2839 0.5841 -0.0572 0.071 Uiso 1 1 calc R U .
H42B H 0.3161 0.6774 -0.0252 0.071 Uiso 1 1 calc R U .
H42C H 0.3046 0.5851 0.0247 0.071 Uiso 1 1 calc R U .
C43 C 0.3201(4) 0.4050(11) -0.1274(8) 0.056(3) Uani 1 1 d . . .
H43A H 0.2895 0.4268 -0.1181 0.084 Uiso 1 1 calc R U .
H43B H 0.3240 0.3311 -0.1177 0.084 Uiso 1 1 calc R U .
H43C H 0.3228 0.4183 -0.1769 0.084 Uiso 1 1 calc R U .
C44 C 0.4218(4) 0.3582(10) -0.1164(6) 0.048(3) Uani 1 1 d . . .
H44 H 0.3959 0.3321 -0.1518 0.057 Uiso 1 1 calc R U .
C45 C 0.4600(5) 0.4032(15) -0.1577(8) 0.072(5) Uani 1 1 d . . .
H45A H 0.4616 0.4782 -0.1516 0.107 Uiso 1 1 calc R U .
H45B H 0.4522 0.3868 -0.2078 0.107 Uiso 1 1 calc R U .
H45C H 0.4899 0.3728 -0.1392 0.107 Uiso 1 1 calc R U .
C46 C 0.4396(9) 0.2731(14) -0.0731(11) 0.096(7) Uani 1 1 d . . .
H46A H 0.4625 0.2982 -0.0345 0.144 Uiso 1 1 calc R U .
H46B H 0.4542 0.2237 -0.1015 0.144 Uiso 1 1 calc R U .
H46C H 0.4143 0.2393 -0.0538 0.144 Uiso 1 1 calc R U .
O1S O 0.0356(5) 0.0190(18) 0.3507(11) 0.052(6) Uani 0.344(15) 1 d D U P
C1S C 0.0143(7) -0.059(2) 0.388(2) 0.071(12) Uani 0.344(15) 1 d D U P
H1S1 H 0.0316 -0.0680 0.4355 0.085 Uiso 0.344(15) 1 calc R U P
H1S2 H 0.0141 -0.1254 0.3623 0.085 Uiso 0.344(15) 1 calc R U P
C2S C -0.0329(7) -0.025(3) 0.3915(17) 0.060(10) Uani 0.344(15) 1 d D U P
H2S1 H -0.0355 0.0017 0.4390 0.072 Uiso 0.344(15) 1 calc R U P
H2S2 H -0.0549 -0.0831 0.3809 0.072 Uiso 0.344(15) 1 calc R U P
C3S C -0.0427(7) 0.059(2) 0.3367(16) 0.058(8) Uani 0.344(15) 1 d D U P
H3S1 H -0.0699 0.0412 0.3019 0.069 Uiso 0.344(15) 1 calc R U P
H3S2 H -0.0485 0.1254 0.3591 0.069 Uiso 0.344(15) 1 calc R U P
C4S C -0.0011(8) 0.065(2) 0.3029(12) 0.054(7) Uani 0.344(15) 1 d D U P
H4S1 H -0.0056 0.0270 0.2576 0.065 Uiso 0.344(15) 1 calc R U P
H4S2 H 0.0063 0.1376 0.2936 0.065 Uiso 0.344(15) 1 calc R U P

loop_
_atom_site_aniso_label
_atom_site_aniso_U_11
_atom_site_aniso_U_22
_atom_site_aniso_U_33
_atom_site_aniso_U_23
_atom_site_aniso_U_13
_atom_site_aniso_U_12
Ag1 0.0464(4) 0.0375(4) 0.0380(4) -0.0013(3) 0.0050(3) -0.0009(4)
Ag2 0.0455(5) 0.0438(5) 0.0423(4) 0.0008(4) 0.0042(3) 0.0029(4)
Ag3 0.0512(5) 0.0420(5) 0.0417(5) 0.0010(4) 0.0146(4) -0.0030(4)
Ag4 0.0485(5) 0.0416(5) 0.0375(4) -0.0010(4) -0.0010(3) -0.0073(4)
Ag5 0.0472(4) 0.0390(5) 0.0346(4) -0.0005(3) 0.0080(3) -0.0004(4)
S1 0.0468(15) 0.0346(14) 0.0402(14) -0.0026(11) 0.0053(11) -0.0002(11)
S2 0.0549(16) 0.0347(14) 0.0311(13) 0.0011(10) 0.0072(11) -0.0001(12)
S3 0.0443(14) 0.0436(15) 0.0326(13) -0.0020(11) 0.0068(11) -0.0055(12)
S4 0.0474(14) 0.0370(14) 0.0339(13) 0.0009(11) 0.0089(11) 0.0005(12)
S5 0.0550(16) 0.0366(14) 0.0374(14) -0.0006(11) 0.0135(12) -0.0030(12)
S6 0.0463(15) 0.0387(15) 0.0351(13) 0.0024(11) 0.0022(11) -0.0012(12)
C1 0.049(6) 0.038(6) 0.035(5) -0.002(5) 0.007(4) -0.001(5)
C2 0.082(9) 0.051(8) 0.044(7) -0.008(6) 0.003(6) -0.007(7)
C3 0.056(7) 0.051(8) 0.055(7) 0.003(6) -0.005(6) 0.010(6)
C4 0.054(7) 0.036(6) 0.045(6) 0.003(5) 0.008(5) 0.000(5)
C5 0.047(6) 0.040(6) 0.034(5) -0.004(5) 0.007(4) 0.002(5)
C6 0.051(8) 0.092(12) 0.051(8) -0.002(8) 0.000(6) -0.005(8)
C7 0.058(7) 0.054(7) 0.033(6) 0.000(5) 0.013(5) 0.019(6)
C8 0.074(9) 0.058(8) 0.041(6) -0.008(6) 0.005(6) 0.019(7)
C9 0.049(6) 0.040(6) 0.034(5) 0.007(4) 0.003(5) -0.007(5)
C10 0.112(13) 0.050(8) 0.062(9) 0.022(7) 0.002(9) -0.021(9)
C11 0.063(8) 0.056(9) 0.060(8) -0.007(7) -0.001(6) -0.018(7)
C12 0.060(8) 0.049(7) 0.051(7) -0.009(6) 0.011(6) -0.001(6)
C13 0.055(7) 0.039(6) 0.038(6) 0.000(5) 0.005(5) 0.006(5)
C14 0.070(10) 0.036(7) 0.110(13) 0.015(8) 0.035(9) 0.005(7)
C15 0.19(2) 0.066(11) 0.048(9) 0.002(8) 0.025(12) 0.051(13)
C16 0.070(10) 0.076(11) 0.088(12) 0.022(10) -0.005(8) 0.024(9)
C17 0.064(8) 0.042(7) 0.051(7) 0.005(5) 0.016(6) -0.010(6)
C18 0.118(14) 0.040(7) 0.042(7) 0.001(5) 0.031(8) -0.004(8)
C19 0.145(17) 0.036(7) 0.066(10) 0.002(7) 0.021(10) -0.014(9)
C20 0.073(12) 0.114(17) 0.122(17) 0.044(14) 0.044(11) -0.010(11)
C21 0.044(6) 0.065(8) 0.025(5) 0.001(5) 0.000(4) -0.001(6)
C22 0.056(7) 0.054(7) 0.032(5) -0.007(5) 0.009(5) -0.007(6)
C23 0.055(8) 0.108(13) 0.036(6) 0.015(7) 0.003(5) 0.023(8)
C24 0.041(6) 0.129(17) 0.055(8) -0.031(9) 0.006(6) -0.014(8)
Ag6 0.0346(5) 0.0355(6) 0.0477(6) 0.000 0.0059(4) 0.000
N1 0.034(4) 0.033(5) 0.048(5) -0.003(4) 0.004(4) -0.003(4)
N2 0.031(4) 0.036(5) 0.046(5) 0.006(4) 0.005(4) 0.003(4)
C25 0.034(5) 0.042(6) 0.046(6) -0.007(5) 0.010(4) -0.005(5)
C26 0.040(5) 0.045(7) 0.036(5) 0.007(5) 0.000(4) 0.007(5)
C27 0.035(5) 0.039(6) 0.036(5) 0.008(4) 0.005(4) -0.003(4)
C28 0.043(6) 0.047(7) 0.058(7) -0.017(6) 0.005(5) -0.003(6)
C29 0.083(10) 0.070(10) 0.062(9) -0.019(8) 0.038(8) -0.005(8)
C30 0.057(8) 0.033(6) 0.070(9) -0.003(6) 0.014(6) 0.001(6)
C31 0.037(6) 0.049(7) 0.064(8) 0.001(6) -0.001(5) 0.002(5)
C32 0.038(6) 0.067(9) 0.052(7) 0.011(6) 0.013(5) 0.011(6)
C33 0.037(6) 0.041(6) 0.052(7) -0.006(5) 0.013(5) 0.004(5)
C34 0.049(7) 0.061(8) 0.043(6) -0.010(6) 0.005(5) -0.003(6)
C35 0.058(8) 0.033(6) 0.080(10) -0.001(6) 0.005(7) -0.003(6)
Ag7 0.0328(5) 0.0445(6) 0.0412(6) 0.000 0.0051(4) 0.000
N3 0.031(4) 0.042(5) 0.037(5) 0.000(4) 0.006(4) -0.004(4)
N4 0.037(4) 0.038(5) 0.037(4) -0.006(4) 0.003(3) 0.000(4)
C36 0.031(4) 0.047(6) 0.037(5) -0.008(5) 0.007(4) -0.003(5)
C37 0.037(5) 0.041(6) 0.040(6) 0.000(5) 0.004(4) -0.007(5)
C38 0.031(5) 0.043(6) 0.041(6) 0.006(5) -0.001(4) -0.011(4)
C39 0.035(6) 0.063(8) 0.052(7) -0.022(6) 0.004(5) 0.002(6)
C40 0.067(8) 0.059(8) 0.040(6) -0.011(6) 0.010(6) -0.012(7)
C41 0.063(8) 0.038(7) 0.076(10) -0.001(7) -0.016(7) -0.003(6)
C42 0.040(6) 0.052(7) 0.049(7) 0.004(6) 0.003(5) -0.002(5)
C43 0.045(7) 0.042(7) 0.076(9) -0.011(6) -0.008(6) -0.008(5)
C44 0.050(7) 0.046(7) 0.047(6) -0.018(6) 0.005(5) 0.002(6)
C45 0.070(9) 0.090(12) 0.062(9) -0.021(8) 0.033(7) 0.007(8)
C46 0.15(2) 0.047(9) 0.089(13) -0.007(9) 0.013(13) 0.021(11)
O1S 0.045(10) 0.057(14) 0.053(12) -0.011(10) 0.010(8) -0.001(8)
C1S 0.022(11) 0.076(18) 0.12(3) 0.04(2) 0.018(12) 0.016(11)
C2S 0.016(10) 0.09(2) 0.079(18) 0.003(16) 0.004(10) 0.011(11)
C3S 0.048(12) 0.062(17) 0.058(16) -0.024(12) -0.008(10) 0.017(11)
C4S 0.062(13) 0.046(15) 0.051(13) -0.017(11) -0.002(10) 0.008(11)

loop_
_atom_type_symbol
_atom_type_description
_atom_type_scat_dispersion_real
_atom_type_scat_dispersion_imag
_atom_type_scat_source
C C 0.0033 0.0016 'International Tables Vol C Tables 4.2.6.8 and 6.1.1.4'
H H 0.0000 0.0000 'International Tables Vol C Tables 4.2.6.8 and 6.1.1.4'
N N 0.0061 0.0033 'International Tables Vol C Tables 4.2.6.8 and 6.1.1.4'
S S 0.1246 0.1234 'International Tables Vol C Tables 4.2.6.8 and 6.1.1.4'
Ag Ag -0.8971 1.1015 'International Tables Vol C Tables 4.2.6.8 and 6.1.1.4'
O O 0.0106 0.0060 'International Tables Vol C Tables 4.2.6.8 and 6.1.1.4'

loop_
_geom_angle_atom_site_label_1
_geom_angle_atom_site_label_2
_geom_angle_atom_site_label_3
_geom_angle
_geom_angle_site_symmetry_1
_geom_angle_site_symmetry_3
S3 Ag1 S2 123.23(10) . .
S3 Ag1 S1 118.73(10) . .
S2 Ag1 S1 117.22(10) . .
S3 Ag1 Ag4 47.37(7) . .
S2 Ag1 Ag4 114.75(7) . .
S1 Ag1 Ag4 113.29(8) . .
S3 Ag1 Ag3 116.53(8) . .
S2 Ag1 Ag3 46.16(8) . .
S1 Ag1 Ag3 111.28(8) . .
Ag4 Ag1 Ag3 78.88(4) . .
S3 Ag1 Ag2 112.78(8) . .
S2 Ag1 Ag2 112.12(8) . .
S1 Ag1 Ag2 45.89(7) . .
Ag4 Ag1 Ag2 77.59(4) . .
Ag3 Ag1 Ag2 77.12(3) . .
S4 Ag2 S1 173.24(10) . .
S4 Ag2 Ag5 50.03(7) . .
S1 Ag2 Ag5 136.48(8) . .
S4 Ag2 Ag1 137.17(8) . .
S1 Ag2 Ag1 49.38(8) . .
Ag5 Ag2 Ag1 87.14(4) . .
S5 Ag3 S2 173.97(11) . .
S5 Ag3 Ag5 49.72(8) . .
S2 Ag3 Ag5 136.31(8) . .
S5 Ag3 Ag1 136.55(8) . .
S2 Ag3 Ag1 49.47(7) . .
Ag5 Ag3 Ag1 86.86(4) . .
S3 Ag4 S6 173.55(11) . .
S3 Ag4 Ag1 50.61(8) . .
S6 Ag4 Ag1 135.74(8) . .
S3 Ag4 Ag5 137.89(8) . .
S6 Ag4 Ag5 48.54(7) . .
Ag1 Ag4 Ag5 87.33(4) . .
S4 Ag5 S6 121.81(11) . .
S4 Ag5 S5 120.65(10) . .
S6 Ag5 S5 116.87(10) . .
S4 Ag5 Ag2 47.04(7) . .
S6 Ag5 Ag2 113.44(8) . .
S5 Ag5 Ag2 114.50(8) . .
S4 Ag5 Ag3 114.21(7) . .
S6 Ag5 Ag3 110.84(8) . .
S5 Ag5 Ag3 46.31(8) . .
Ag2 Ag5 Ag3 78.42(3) . .
S4 Ag5 Ag4 113.50(8) . .
S6 Ag5 Ag4 45.71(7) . .
S5 Ag5 Ag4 112.78(8) . .
Ag2 Ag5 Ag4 77.04(4) . .
Ag3 Ag5 Ag4 77.46(4) . .
C1 S1 Ag2 104.0(4) . .
C1 S1 Ag1 108.9(4) . .
Ag2 S1 Ag1 84.73(10) . .
C5 S2 Ag3 104.4(4) . .
C5 S2 Ag1 111.6(4) . .
Ag3 S2 Ag1 84.38(10) . .
C9 S3 Ag4 104.4(4) . .
C9 S3 Ag1 109.7(4) . .
Ag4 S3 Ag1 82.01(10) . .
C13 S4 Ag2 104.4(4) . .
C13 S4 Ag5 112.8(4) . .
Ag2 S4 Ag5 82.92(9) . .
C17 S5 Ag3 105.3(5) . .
C17 S5 Ag5 109.9(5) . .
Ag3 S5 Ag5 83.96(10) . .
C21 S6 Ag4 104.0(4) . .
C21 S6 Ag5 109.8(4) . .
Ag4 S6 Ag5 85.75(9) . .
C2 C1 C3 109.3(11) . .
C2 C1 C4 111.3(10) . .
C3 C1 C4 110.5(10) . .
C2 C1 S1 108.6(9) . .
C3 C1 S1 105.7(8) . .
C4 C1 S1 111.2(8) . .
C1 C2 H2A 109.5 . .
C1 C2 H2B 109.5 . .
H2A C2 H2B 109.5 . .
C1 C2 H2C 109.5 . .
H2A C2 H2C 109.5 . .
H2B C2 H2C 109.5 . .
C1 C3 H3A 109.5 . .
C1 C3 H3B 109.5 . .
H3A C3 H3B 109.5 . .
C1 C3 H3C 109.5 . .
H3A C3 H3C 109.5 . .
H3B C3 H3C 109.5 . .
C1 C4 H4A 109.5 . .
C1 C4 H4B 109.5 . .
H4A C4 H4B 109.5 . .
C1 C4 H4C 109.5 . .
H4A C4 H4C 109.5 . .
H4B C4 H4C 109.5 . .
C6 C5 C8 111.8(12) . .
C6 C5 C7 107.3(11) . .
C8 C5 C7 109.9(10) . .
C6 C5 S2 107.2(9) . .
C8 C5 S2 107.6(9) . .
C7 C5 S2 113.0(8) . .
C5 C6 H6A 109.5 . .
C5 C6 H6B 109.5 . .
H6A C6 H6B 109.5 . .
C5 C6 H6C 109.5 . .
H6A C6 H6C 109.5 . .
H6B C6 H6C 109.5 . .
C5 C7 H7A 109.5 . .
C5 C7 H7B 109.5 . .
H7A C7 H7B 109.5 . .
C5 C7 H7C 109.5 . .
H7A C7 H7C 109.5 . .
H7B C7 H7C 109.5 . .
C5 C8 H8A 109.5 . .
C5 C8 H8B 109.5 . .
H8A C8 H8B 109.5 . .
C5 C8 H8C 109.5 . .
H8A C8 H8C 109.5 . .
H8B C8 H8C 109.5 . .
C10 C9 C12 111.2(12) . .
C10 C9 C11 110.2(11) . .
C12 C9 C11 107.6(11) . .
C10 C9 S3 107.6(9) . .
C12 C9 S3 112.8(8) . .
C11 C9 S3 107.3(9) . .
C9 C10 H10A 109.5 . .
C9 C10 H10B 109.5 . .
H10A C10 H10B 109.5 . .
C9 C10 H10C 109.5 . .
H10A C10 H10C 109.5 . .
H10B C10 H10C 109.5 . .
C9 C11 H11A 109.5 . .
C9 C11 H11B 109.5 . .
H11A C11 H11B 109.5 . .
C9 C11 H11C 109.5 . .
H11A C11 H11C 109.5 . .
H11B C11 H11C 109.5 . .
C9 C12 H12A 109.5 . .
C9 C12 H12B 109.5 . .
H12A C12 H12B 109.5 . .
C9 C12 H12C 109.5 . .
H12A C12 H12C 109.5 . .
H12B C12 H12C 109.5 . .
C15 C13 C14 108.1(14) . .
C15 C13 C16 114.8(15) . .
C14 C13 C16 110.8(12) . .
C15 C13 S4 107.5(10) . .
C14 C13 S4 111.6(9) . .
C16 C13 S4 104.1(9) . .
C13 C14 H14A 109.5 . .
C13 C14 H14B 109.5 . .
H14A C14 H14B 109.5 . .
C13 C14 H14C 109.5 . .
H14A C14 H14C 109.5 . .
H14B C14 H14C 109.5 . .
C13 C15 H15A 109.5 . .
C13 C15 H15B 109.5 . .
H15A C15 H15B 109.5 . .
C13 C15 H15C 109.5 . .
H15A C15 H15C 109.5 . .
H15B C15 H15C 109.5 . .
C13 C16 H16A 109.5 . .
C13 C16 H16B 109.5 . .
H16A C16 H16B 109.5 . .
C13 C16 H16C 109.5 . .
H16A C16 H16C 109.5 . .
H16B C16 H16C 109.5 . .
C20 C17 C19 114.2(15) . .
C20 C17 C18 108.2(14) . .
C19 C17 C18 106.7(13) . .
C20 C17 S5 109.0(11) . .
C19 C17 S5 107.8(10) . .
C18 C17 S5 111.0(9) . .
C17 C18 H18A 109.5 . .
C17 C18 H18B 109.5 . .
H18A C18 H18B 109.5 . .
C17 C18 H18C 109.5 . .
H18A C18 H18C 109.5 . .
H18B C18 H18C 109.5 . .
C17 C19 H19A 109.5 . .
C17 C19 H19B 109.5 . .
H19A C19 H19B 109.5 . .
C17 C19 H19C 109.5 . .
H19A C19 H19C 109.5 . .
H19B C19 H19C 109.5 . .
C17 C20 H20A 109.5 . .
C17 C20 H20B 109.5 . .
H20A C20 H20B 109.5 . .
C17 C20 H20C 109.5 . .
H20A C20 H20C 109.5 . .
H20B C20 H20C 109.5 . .
C22 C21 C23 108.9(10) . .
C22 C21 C24 108.5(13) . .
C23 C21 C24 111.4(11) . .
C22 C21 S6 112.7(7) . .
C23 C21 S6 107.9(10) . .
C24 C21 S6 107.4(9) . .
C21 C22 H22A 109.5 . .
C21 C22 H22B 109.5 . .
H22A C22 H22B 109.5 . .
C21 C22 H22C 109.5 . .
H22A C22 H22C 109.5 . .
H22B C22 H22C 109.5 . .
C21 C23 H23A 109.5 . .
C21 C23 H23B 109.5 . .
H23A C23 H23B 109.5 . .
C21 C23 H23C 109.5 . .
H23A C23 H23C 109.5 . .
H23B C23 H23C 109.5 . .
C21 C24 H24A 109.5 . .
C21 C24 H24B 109.5 . .
H24A C24 H24B 109.5 . .
C21 C24 H24C 109.5 . .
H24A C24 H24C 109.5 . .
H24B C24 H24C 109.5 . .
C25 Ag6 C25 177.8(7) . 2_556
C25 N1 C26 110.8(10) . .
C25 N1 C28 124.9(9) . .
C26 N1 C28 124.3(10) . .
C25 N2 C27 110.4(9) . .
C25 N2 C33 127.1(9) . .
C27 N2 C33 122.1(9) . .
N2 C25 N1 106.2(9) . .
N2 C25 Ag6 126.3(8) . .
N1 C25 Ag6 127.5(8) . .
N1 C26 C27 106.7(10) . .
N1 C26 C31 123.2(11) . .
C27 C26 C31 130.1(11) . .
C26 C27 N2 105.9(10) . .
C26 C27 C32 131.0(11) . .
N2 C27 C32 123.0(11) . .
C30 C28 N1 110.9(10) . .
C30 C28 C29 116.4(12) . .
N1 C28 C29 109.3(12) . .
C30 C28 H28 106.5 . .
N1 C28 H28 106.5 . .
C29 C28 H28 106.5 . .
C28 C29 H29A 109.5 . .
C28 C29 H29B 109.5 . .
H29A C29 H29B 109.5 . .
C28 C29 H29C 109.5 . .
H29A C29 H29C 109.5 . .
H29B C29 H29C 109.5 . .
C28 C30 H30A 109.5 . .
C28 C30 H30B 109.5 . .
H30A C30 H30B 109.5 . .
C28 C30 H30C 109.5 . .
H30A C30 H30C 109.5 . .
H30B C30 H30C 109.5 . .
C26 C31 H31A 109.5 . .
C26 C31 H31B 109.5 . .
H31A C31 H31B 109.5 . .
C26 C31 H31C 109.5 . .
H31A C31 H31C 109.5 . .
H31B C31 H31C 109.5 . .
C27 C32 H32A 109.5 . .
C27 C32 H32B 109.5 . .
H32A C32 H32B 109.5 . .
C27 C32 H32C 109.5 . .
H32A C32 H32C 109.5 . .
H32B C32 H32C 109.5 . .
N2 C33 C34 112.6(11) . .
N2 C33 C35 109.9(10) . .
C34 C33 C35 114.3(11) . .
N2 C33 H33 106.5 . .
C34 C33 H33 106.5 . .
C35 C33 H33 106.5 . .
C33 C34 H34A 109.5 . .
C33 C34 H34B 109.5 . .
H34A C34 H34B 109.5 . .
C33 C34 H34C 109.5 . .
H34A C34 H34C 109.5 . .
H34B C34 H34C 109.5 . .
C33 C35 H35A 109.5 . .
C33 C35 H35B 109.5 . .
H35A C35 H35B 109.5 . .
C33 C35 H35C 109.5 . .
H35A C35 H35C 109.5 . .
H35B C35 H35C 109.5 . .
C36 Ag7 C36 178.8(7) 2_655 .
C36 N3 C37 109.4(9) . .
C36 N3 C39 127.0(9) . .
C37 N3 C39 123.5(9) . .
C36 N4 C38 110.2(9) . .
C36 N4 C44 126.8(9) . .
C38 N4 C44 123.0(9) . .
N4 C36 N3 107.1(9) . .
N4 C36 Ag7 127.5(8) . .
N3 C36 Ag7 125.4(8) . .
C38 C37 N3 106.0(10) . .
C38 C37 C42 131.1(11) . .
N3 C37 C42 122.9(10) . .
C37 C38 N4 107.2(9) . .
C37 C38 C43 129.8(11) . .
N4 C38 C43 122.9(11) . .
N3 C39 C41 110.3(11) . .
N3 C39 C40 111.9(11) . .
C41 C39 C40 113.4(11) . .
N3 C39 H39 106.9 . .
C41 C39 H39 106.9 . .
C40 C39 H39 106.9 . .
C39 C40 H40A 109.5 . .
C39 C40 H40B 109.5 . .
H40A C40 H40B 109.5 . .
C39 C40 H40C 109.5 . .
H40A C40 H40C 109.5 . .
H40B C40 H40C 109.5 . .
C39 C41 H41A 109.5 . .
C39 C41 H41B 109.5 . .
H41A C41 H41B 109.5 . .
C39 C41 H41C 109.5 . .
H41A C41 H41C 109.5 . .
H41B C41 H41C 109.5 . .
C37 C42 H42A 109.5 . .
C37 C42 H42B 109.5 . .
H42A C42 H42B 109.5 . .
C37 C42 H42C 109.5 . .
H42A C42 H42C 109.5 . .
H42B C42 H42C 109.5 . .
C38 C43 H43A 109.5 . .
C38 C43 H43B 109.5 . .
H43A C43 H43B 109.5 . .
C38 C43 H43C 109.5 . .
H43A C43 H43C 109.5 . .
H43B C43 H43C 109.5 . .
C46 C44 N4 113.0(12) . .
C46 C44 C45 110.6(15) . .
N4 C44 C45 109.1(11) . .
C46 C44 H44 108.0 . .
N4 C44 H44 108.0 . .
C45 C44 H44 108.0 . .
C44 C45 H45A 109.5 . .
C44 C45 H45B 109.5 . .
H45A C45 H45B 109.5 . .
C44 C45 H45C 109.5 . .
H45A C45 H45C 109.5 . .
H45B C45 H45C 109.5 . .
C44 C46 H46A 109.5 . .
C44 C46 H46B 109.5 . .
H46A C46 H46B 109.5 . .
C44 C46 H46C 109.5 . .
H46A C46 H46C 109.5 . .
H46B C46 H46C 109.5 . .
C1S O1S C4S 105.6(10) . .
O1S C1S C2S 107.4(6) . .
O1S C1S H1S1 110.2 . .
C2S C1S H1S1 110.2 . .
O1S C1S H1S2 110.2 . .
C2S C1S H1S2 110.2 . .
H1S1 C1S H1S2 108.5 . .
C1S C2S C3S 105.3(5) . .
C1S C2S H2S1 110.7 . .
C3S C2S H2S1 110.7 . .
C1S C2S H2S2 110.7 . .
C3S C2S H2S2 110.7 . .
H2S1 C2S H2S2 108.8 . .
C4S C3S C2S 105.1(5) . .
C4S C3S H3S1 110.7 . .
C2S C3S H3S1 110.7 . .
C4S C3S H3S2 110.7 . .
C2S C3S H3S2 110.7 . .
H3S1 C3S H3S2 108.8 . .
O1S C4S C3S 106.8(6) . .
O1S C4S H4S1 110.4 . .
C3S C4S H4S1 110.4 . .
O1S C4S H4S2 110.4 . .
C3S C4S H4S2 110.4 . .
H4S1 C4S H4S2 108.6 . .

loop_
_geom_bond_atom_site_label_1
_geom_bond_atom_site_label_2
_geom_bond_distance
_geom_bond_site_symmetry_2
Ag1 S3 2.481(3) .
Ag1 S2 2.489(3) .
Ag1 S1 2.500(3) .
Ag1 Ag4 3.1787(15) .
Ag1 Ag3 3.2591(16) .
Ag1 Ag2 3.2804(16) .
Ag2 S4 2.363(3) .
Ag2 S1 2.365(3) .
Ag2 Ag5 3.2044(15) .
Ag3 S5 2.358(3) .
Ag3 S2 2.362(3) .
Ag3 Ag5 3.2433(16) .
Ag4 S3 2.362(3) .
Ag4 S6 2.365(3) .
Ag4 Ag5 3.2942(15) .
Ag5 S4 2.475(3) .
Ag5 S6 2.475(3) .
Ag5 S5 2.488(3) .
S1 C1 1.874(12) .
S2 C5 1.867(11) .
S3 C9 1.854(13) .
S4 C13 1.884(12) .
S5 C17 1.862(13) .
S6 C21 1.872(12) .
C1 C2 1.500(17) .
C1 C3 1.508(17) .
C1 C4 1.517(17) .
C2 H2A 0.9800 .
C2 H2B 0.9800 .
C2 H2C 0.9800 .
C3 H3A 0.9800 .
C3 H3B 0.9800 .
C3 H3C 0.9800 .
C4 H4A 0.9800 .
C4 H4B 0.9800 .
C4 H4C 0.9800 .
C5 C6 1.473(18) .
C5 C8 1.518(19) .
C5 C7 1.535(16) .
C6 H6A 0.9800 .
C6 H6B 0.9800 .
C6 H6C 0.9800 .
C7 H7A 0.9800 .
C7 H7B 0.9800 .
C7 H7C 0.9800 .
C8 H8A 0.9800 .
C8 H8B 0.9800 .
C8 H8C 0.9800 .
C9 C10 1.514(17) .
C9 C12 1.527(18) .
C9 C11 1.551(17) .
C10 H10A 0.9800 .
C10 H10B 0.9800 .
C10 H10C 0.9800 .
C11 H11A 0.9800 .
C11 H11B 0.9800 .
C11 H11C 0.9800 .
C12 H12A 0.9800 .
C12 H12B 0.9800 .
C12 H12C 0.9800 .
C13 C15 1.489(19) .
C13 C14 1.515(19) .
C13 C16 1.59(2) .
C14 H14A 0.9800 .
C14 H14B 0.9800 .
C14 H14C 0.9800 .
C15 H15A 0.9800 .
C15 H15B 0.9800 .
C15 H15C 0.9800 .
C16 H16A 0.9800 .
C16 H16B 0.9800 .
C16 H16C 0.9800 .
C17 C20 1.47(2) .
C17 C19 1.52(2) .
C17 C18 1.534(19) .
C18 H18A 0.9800 .
C18 H18B 0.9800 .
C18 H18C 0.9800 .
C19 H19A 0.9800 .
C19 H19B 0.9800 .
C19 H19C 0.9800 .
C20 H20A 0.9800 .
C20 H20B 0.9800 .
C20 H20C 0.9800 .
C21 C22 1.506(18) .
C21 C23 1.514(19) .
C21 C24 1.520(19) .
C22 H22A 0.9800 .
C22 H22B 0.9800 .
C22 H22C 0.9800 .
C23 H23A 0.9800 .
C23 H23B 0.9800 .
C23 H23C 0.9800 .
C24 H24A 0.9800 .
C24 H24B 0.9800 .
C24 H24C 0.9800 .
Ag6 C25 2.122(10) .
Ag6 C25 2.122(10) 2_556
N1 C25 1.348(15) .
N1 C26 1.374(14) .
N1 C28 1.481(16) .
N2 C25 1.346(15) .
N2 C27 1.391(13) .
N2 C33 1.443(15) .
C26 C27 1.377(17) .
C26 C31 1.481(17) .
C27 C32 1.508(17) .
C28 C30 1.477(19) .
C28 C29 1.515(18) .
C28 H28 1.0000 .
C29 H29A 0.9800 .
C29 H29B 0.9800 .
C29 H29C 0.9800 .
C30 H30A 0.9800 .
C30 H30B 0.9800 .
C30 H30C 0.9800 .
C31 H31A 0.9800 .
C31 H31B 0.9800 .
C31 H31C 0.9800 .
C32 H32A 0.9800 .
C32 H32B 0.9800 .
C32 H32C 0.9800 .
C33 C34 1.472(17) .
C33 C35 1.535(19) .
C33 H33 1.0000 .
C34 H34A 0.9800 .
C34 H34B 0.9800 .
C34 H34C 0.9800 .
C35 H35A 0.9800 .
C35 H35B 0.9800 .
C35 H35C 0.9800 .
Ag7 C36 2.122(10) 2_655
Ag7 C36 2.122(10) .
N3 C36 1.351(14) .
N3 C37 1.392(14) .
N3 C39 1.474(16) .
N4 C36 1.306(14) .
N4 C38 1.389(14) .
N4 C44 1.487(15) .
C37 C38 1.343(17) .
C37 C42 1.508(17) .
C38 C43 1.508(16) .
C39 C41 1.50(2) .
C39 C40 1.570(19) .
C39 H39 1.0000 .
C40 H40A 0.9800 .
C40 H40B 0.9800 .
C40 H40C 0.9800 .
C41 H41A 0.9800 .
C41 H41B 0.9800 .
C41 H41C 0.9800 .
C42 H42A 0.9800 .
C42 H42B 0.9800 .
C42 H42C 0.9800 .
C43 H43A 0.9800 .
C43 H43B 0.9800 .
C43 H43C 0.9800 .
C44 C46 1.43(2) .
C44 C45 1.57(2) .
C44 H44 1.0000 .
C45 H45A 0.9800 .
C45 H45B 0.9800 .
C45 H45C 0.9800 .
C46 H46A 0.9800 .
C46 H46B 0.9800 .
C46 H46C 0.9800 .
O1S C1S 1.429(7) .
O1S C4S 1.435(7) .
C1S C2S 1.464(7) .
C1S H1S1 0.9900 .
C1S H1S2 0.9900 .
C2S C3S 1.513(7) .
C2S H2S1 0.9900 .
C2S H2S2 0.9900 .
C3S C4S 1.465(7) .
C3S H3S1 0.9900 .
C3S H3S2 0.9900 .
C4S H4S1 0.9900 .
C4S H4S2 0.9900 .

loop_
_geom_torsion_atom_site_label_1
_geom_torsion_atom_site_label_2
_geom_torsion_atom_site_label_3
_geom_torsion_atom_site_label_4
_geom_torsion
Ag2 S1 C1 C2 89.9(9)
Ag1 S1 C1 C2 179.0(8)
Ag2 S1 C1 C3 -152.9(7)
Ag1 S1 C1 C3 -63.7(8)
Ag2 S1 C1 C4 -32.9(8)
Ag1 S1 C1 C4 56.2(8)
Ag3 S2 C5 C6 -161.0(9)
Ag1 S2 C5 C6 -71.4(10)
Ag3 S2 C5 C8 78.6(9)
Ag1 S2 C5 C8 168.2(7)
Ag3 S2 C5 C7 -42.9(9)
Ag1 S2 C5 C7 46.7(10)
Ag4 S3 C9 C10 89.7(10)
Ag1 S3 C9 C10 176.2(9)
Ag4 S3 C9 C12 -33.3(9)
Ag1 S3 C9 C12 53.2(9)
Ag4 S3 C9 C11 -151.7(8)
Ag1 S3 C9 C11 -65.1(9)
Ag2 S4 C13 C15 77.9(13)
Ag5 S4 C13 C15 166.2(12)
Ag2 S4 C13 C14 -40.4(11)
Ag5 S4 C13 C14 47.9(11)
Ag2 S4 C13 C16 -159.9(9)
Ag5 S4 C13 C16 -71.6(10)
Ag3 S5 C17 C20 -157.1(13)
Ag5 S5 C17 C20 -68.0(14)
Ag3 S5 C17 C19 78.5(11)
Ag5 S5 C17 C19 167.5(10)
Ag3 S5 C17 C18 -38.0(11)
Ag5 S5 C17 C18 51.0(11)
Ag4 S6 C21 C22 -37.0(10)
Ag5 S6 C21 C22 53.4(10)
Ag4 S6 C21 C23 83.3(8)
Ag5 S6 C21 C23 173.8(7)
Ag4 S6 C21 C24 -156.5(10)
Ag5 S6 C21 C24 -66.0(11)
C27 N2 C25 N1 1.9(13)
C33 N2 C25 N1 175.3(10)
C27 N2 C25 Ag6 -174.6(8)
C33 N2 C25 Ag6 -1.2(17)
C26 N1 C25 N2 -0.7(13)
C28 N1 C25 N2 175.8(11)
C26 N1 C25 Ag6 175.7(8)
C28 N1 C25 Ag6 -7.8(17)
C25 N1 C26 C27 -0.7(13)
C28 N1 C26 C27 -177.2(11)
C25 N1 C26 C31 179.3(11)
C28 N1 C26 C31 2.7(18)
N1 C26 C27 N2 1.7(12)
C31 C26 C27 N2 -178.2(12)
N1 C26 C27 C32 -177.0(11)
C31 C26 C27 C32 3(2)
C25 N2 C27 C26 -2.3(12)
C33 N2 C27 C26 -176.1(10)
C25 N2 C27 C32 176.6(10)
C33 N2 C27 C32 2.8(16)
C25 N1 C28 C30 -65.2(15)
C26 N1 C28 C30 110.9(13)
C25 N1 C28 C29 64.5(16)
C26 N1 C28 C29 -119.4(13)
C25 N2 C33 C34 54.0(16)
C27 N2 C33 C34 -133.3(11)
C25 N2 C33 C35 -74.7(14)
C27 N2 C33 C35 98.0(12)
C38 N4 C36 N3 -1.3(13)
C44 N4 C36 N3 179.8(11)
C38 N4 C36 Ag7 179.0(8)
C44 N4 C36 Ag7 0.1(17)
C37 N3 C36 N4 -0.1(13)
C39 N3 C36 N4 -176.8(11)
C37 N3 C36 Ag7 179.6(8)
C39 N3 C36 Ag7 2.9(17)
C36 N3 C37 C38 1.5(13)
C39 N3 C37 C38 178.3(11)
C36 N3 C37 C42 179.5(11)
C39 N3 C37 C42 -3.6(17)
N3 C37 C38 N4 -2.2(12)
C42 C37 C38 N4 180.0(12)
N3 C37 C38 C43 178.8(12)
C42 C37 C38 C43 1(2)
C36 N4 C38 C37 2.3(13)
C44 N4 C38 C37 -178.8(11)
C36 N4 C38 C43 -178.7(11)
C44 N4 C38 C43 0.3(18)
C36 N3 C39 C41 75.1(15)
C37 N3 C39 C41 -101.2(13)
C36 N3 C39 C40 -52.2(16)
C37 N3 C39 C40 131.5(11)
C36 N4 C44 C46 69.3(18)
C38 N4 C44 C46 -109.5(15)
C36 N4 C44 C45 -54.2(16)
C38 N4 C44 C45 127.0(12)
C4S O1S C1S C2S -30(3)
O1S C1S C2S C3S 17(4)
C1S C2S C3S C4S 2(3)
C1S O1S C4S C3S 31(3)
C2S C3S C4S O1S -20(3)
